data_7151075
loop_
_publ_author_name
'Cockroft, Scott L.'
'Perkins, Julie'
'Zonta, Cristiano'
'Adams, Harry'
'Spey, Sharon E.'
'Low, Caroline M. R.'
'Vinter, Jeremy G.'
'Lawson, Kevin R.'
'Urch, Christopher J.'
'Hunter, Christopher A.'

_publ_section_title
;
 Substituent effects on aromatic stacking interactions.
;
_journal_issue 7
_journal_name_full 'Organic &amp; biomolecular chemistry'
_journal_page_first 1062
_journal_page_last 1080
_journal_paper_doi 10.1039/b617576g
_journal_volume 5
_journal_year 2007
_chemical_formula_sum 'C17 H18 F2 N2 O'
_chemical_formula_weight 304.33
_chemical_name_systematic
;

?

;
_space_group_IT_number 29
_symmetry_cell_setting orthorhombic
_symmetry_space_group_name_Hall 'P 2c -2ac'
_symmetry_space_group_name_H-M 'P c a 21'
_atom_sites_solution_hydrogens geom
_atom_sites_solution_primary direct
_atom_sites_solution_secondary difmap
_audit_creation_method SHELXL-97
_cell_angle_alpha 90.00
_cell_angle_beta 90.00
_cell_angle_gamma 90.00
_cell_formula_units_Z 8
_cell_length_a 19.880(3)
_cell_length_b 9.8369(16)
_cell_length_c 15.110(2)
_cell_measurement_reflns_used 3030
_cell_measurement_temperature 150(2)
_cell_measurement_theta_max 44.424
_cell_measurement_theta_min 4.905
_cell_volume 2954.9(8)
_computing_cell_refinement 'Bruker XSCANS'
_computing_data_collection 'Bruker XSCANS'
_computing_data_reduction 'Bruker SHELXTL'
_computing_molecular_graphics 'Bruker SHELXTL'
_computing_publication_material 'Bruker SHELXTL'
_computing_structure_refinement 'SHELXL-97 (Sheldrick, 1997)'
_computing_structure_solution 'SHELXS-97 (Sheldrick, 1990)'
_diffrn_ambient_temperature 150(2)
_diffrn_detector_area_resol_mean 100
_diffrn_measured_fraction_theta_full 0.999
_diffrn_measured_fraction_theta_max 0.999
_diffrn_measurement_device_type 'CCD area detector'
_diffrn_measurement_method 'phi and omega scans'
_diffrn_radiation_monochromator graphite
_diffrn_radiation_source 'fine-focus sealed tube'
_diffrn_radiation_type MoK\a
_diffrn_radiation_wavelength 0.71073
_diffrn_reflns_av_R_equivalents 0.1245
_diffrn_reflns_av_sigmaI/netI 0.0861
_diffrn_reflns_limit_h_max 25
_diffrn_reflns_limit_h_min -25
_diffrn_reflns_limit_k_max 12
_diffrn_reflns_limit_k_min -12
_diffrn_reflns_limit_l_max 19
_diffrn_reflns_limit_l_min -19
_diffrn_reflns_number 32364
_diffrn_reflns_theta_full 27.52
_diffrn_reflns_theta_max 27.52
_diffrn_reflns_theta_min 2.05
_diffrn_standards_decay_% 0
_diffrn_standards_number 0
_exptl_absorpt_coefficient_mu 0.103
_exptl_absorpt_correction_T_max 0.9867
_exptl_absorpt_correction_T_min 0.9766
_exptl_absorpt_correction_type multi-scan
_exptl_absorpt_process_details sadabs
_exptl_crystal_colour colourless
_exptl_crystal_density_diffrn 1.368
_exptl_crystal_density_method 'not measured'
_exptl_crystal_description block
_exptl_crystal_F_000 1280
_exptl_crystal_size_max 0.23
_exptl_crystal_size_mid 0.13
_exptl_crystal_size_min 0.13
_refine_diff_density_max 0.258
_refine_diff_density_min -0.286
_refine_diff_density_rms 0.061
_refine_ls_abs_structure_details 'Flack H D (1983), Acta Cryst. A39, 876-881'
_refine_ls_abs_structure_Flack 10(10)
_refine_ls_extinction_method none
_refine_ls_goodness_of_fit_ref 0.916
_refine_ls_hydrogen_treatment constr
_refine_ls_matrix_type full
_refine_ls_number_parameters 405
_refine_ls_number_reflns 3536
_refine_ls_number_restraints 1
_refine_ls_restrained_S_all 0.916
_refine_ls_R_factor_all 0.1157
_refine_ls_R_factor_gt 0.0547
_refine_ls_shift/su_max 0.000
_refine_ls_shift/su_mean 0.000
_refine_ls_structure_factor_coef Fsqd
_refine_ls_weighting_details 'calc w=1/[\s^2^(Fo^2^)+(0.0752P)^2^+3.4854P] where P=(Fo^2^+2Fc^2^)/3'
_refine_ls_weighting_scheme calc
_refine_ls_wR_factor_gt 0.1219
_refine_ls_wR_factor_ref 0.1632
_reflns_number_gt 2219
_reflns_number_total 3536
_reflns_threshold_expression >2sigma(I)
_cod_data_source_file b617576g.txt
_cod_data_source_block och235
_cod_depositor_comments
;
The following automatic conversions were performed:
'_symmetry_cell_setting' value 'Orthorhombic' changed to 'orthorhombic'
according to '/home/saulius/struct/CIF-dictionaries/cif_core.dic'
dictionary named 'cif_core.dic' version 2.4.1 from
2010-06-29.

'_refine_ls_hydrogen_treatment' value 'CONSTR' changed to
'constr' according to '/home/saulius/struct/CIF-dictionaries/cif_core.dic'
dictionary named 'cif_core.dic' version 2.4.1 from 2010-06-29.

Automatic conversion script
Id: cif_fix_enum 1527 2010-12-29 10:47:43Z saulius 

The following automatic conversions were performed:

'_exptl_absorpt_correction_type' tag value 'multi-scans' was replaced
with 'multi-scan' value.

Automatic conversion script
Id: cif_fix_values 1646 2011-03-28 12:23:43Z adriana 
;
_cod_original_cell_volume 2954.8(8)
_cod_original_sg_symbol_H-M Pca2(1)
_cod_database_code 7151075

loop_
_symmetry_equiv_pos_as_xyz
'x, y, z'
'-x, -y, z+1/2'
'x+1/2, -y, z'
'-x+1/2, y, z+1/2'

loop_
_atom_site_label
_atom_site_type_symbol
_atom_site_fract_x
_atom_site_fract_y
_atom_site_fract_z
_atom_site_U_iso_or_equiv
_atom_site_adp_type
_atom_site_occupancy
_atom_site_symmetry_multiplicity
_atom_site_calc_flag
_atom_site_refinement_flags
_atom_site_disorder_assembly
_atom_site_disorder_group
F1 F 0.37728(16) 0.6258(3) 0.2707(2) 0.0406(8) Uani 1 1 d . . .
F2 F 0.58432(16) 0.4106(3) 0.2231(2) 0.0397(8) Uani 1 1 d . . .
O1 O 0.45229(19) 0.2950(4) 0.3055(3) 0.0303(9) Uani 1 1 d . . .
N1 N 0.4057(2) 0.3579(4) 0.1741(3) 0.0253(9) Uani 1 1 d . . .
H1A H 0.4065 0.4200 0.1323 0.030 Uiso 1 1 calc R . .
N2 N 0.2283(2) -0.0841(4) 0.1322(3) 0.0321(11) Uani 1 1 d . . .
C1 C 0.3625(2) 0.2420(5) 0.1618(3) 0.0255(11) Uani 1 1 d . . .
C2 C 0.3876(2) 0.1102(5) 0.1535(3) 0.0270(11) Uani 1 1 d . . .
C3 C 0.3423(3) 0.0029(5) 0.1434(4) 0.0293(12) Uani 1 1 d . . .
H3A H 0.3592 -0.0871 0.1384 0.035 Uiso 1 1 calc R . .
C4 C 0.2726(3) 0.0242(5) 0.1405(4) 0.0280(11) Uani 1 1 d . . .
C5 C 0.2495(3) 0.1580(5) 0.1456(4) 0.0271(11) Uani 1 1 d . . .
H5A H 0.2025 0.1746 0.1415 0.033 Uiso 1 1 calc R . .
C6 C 0.2929(2) 0.2679(5) 0.1563(4) 0.0256(11) Uani 1 1 d . . .
C7 C 0.4617(3) 0.0843(5) 0.1573(4) 0.0335(12) Uani 1 1 d . . .
H7A H 0.4853 0.1526 0.1217 0.050 Uiso 1 1 calc R . .
H7B H 0.4713 -0.0065 0.1339 0.050 Uiso 1 1 calc R . .
H7C H 0.4771 0.0899 0.2188 0.050 Uiso 1 1 calc R . .
C8 C 0.2670(2) 0.4113(5) 0.1630(4) 0.0315(12) Uani 1 1 d . . .
H8A H 0.2181 0.4115 0.1554 0.047 Uiso 1 1 calc R . .
H8B H 0.2878 0.4671 0.1167 0.047 Uiso 1 1 calc R . .
H8C H 0.2784 0.4487 0.2212 0.047 Uiso 1 1 calc R . .
C9 C 0.4445(2) 0.3771(5) 0.2447(3) 0.0245(11) Uani 1 1 d . . .
C10 C 0.4795(2) 0.5129(5) 0.2468(3) 0.0251(11) Uani 1 1 d . . .
C11 C 0.4447(2) 0.6341(5) 0.2606(4) 0.0274(12) Uani 1 1 d . . .
C12 C 0.4750(3) 0.7588(5) 0.2650(4) 0.0333(13) Uani 1 1 d . . .
H12A H 0.4492 0.8391 0.2735 0.040 Uiso 1 1 calc R . .
C13 C 0.5440(3) 0.7650(6) 0.2568(4) 0.0368(14) Uani 1 1 d . . .
H13A H 0.5660 0.8505 0.2601 0.044 Uiso 1 1 calc R . .
C14 C 0.5815(3) 0.6487(6) 0.2438(4) 0.0361(14) Uani 1 1 d . . .
H14A H 0.6290 0.6535 0.2386 0.043 Uiso 1 1 calc R . .
C15 C 0.5488(2) 0.5253(5) 0.2385(3) 0.0267(11) Uani 1 1 d . . .
C16 C 0.2542(3) -0.2223(4) 0.1459(4) 0.0338(12) Uani 1 1 d . . .
H16A H 0.2854 -0.2455 0.0980 0.051 Uiso 1 1 calc R . .
H16B H 0.2167 -0.2868 0.1461 0.051 Uiso 1 1 calc R . .
H16C H 0.2778 -0.2267 0.2027 0.051 Uiso 1 1 calc R . .
C17 C 0.1580(3) -0.0640(5) 0.1558(4) 0.0364(14) Uani 1 1 d . . .
H17A H 0.1549 -0.0338 0.2174 0.055 Uiso 1 1 calc R . .
H17B H 0.1335 -0.1497 0.1487 0.055 Uiso 1 1 calc R . .
H17C H 0.1382 0.0052 0.1170 0.055 Uiso 1 1 calc R . .
F1A F 1.06983(16) 0.2793(3) 1.0138(2) 0.0408(8) Uani 1 1 d . . .
F2A F 0.94434(15) 0.6796(3) 0.9752(2) 0.0336(8) Uani 1 1 d . . .
O1A O 0.89802(18) 0.4116(4) 1.0530(2) 0.0298(9) Uani 1 1 d . . .
N1A N 0.9331(2) 0.3117(4) 0.9248(3) 0.0227(9) Uani 1 1 d . . .
H1AA H 0.9640 0.3154 0.8832 0.027 Uiso 1 1 calc R . .
N2A N 0.7274(2) -0.0751(4) 0.8880(4) 0.0385(12) Uani 1 1 d . . .
C1A C 0.8796(2) 0.2156(5) 0.9140(3) 0.0228(11) Uani 1 1 d . . .
C2A C 0.8133(3) 0.2579(5) 0.9001(4) 0.0271(11) Uani 1 1 d . . .
C3A C 0.7635(3) 0.1595(5) 0.8922(4) 0.0284(11) Uani 1 1 d . . .
H3AA H 0.7182 0.1879 0.8838 0.034 Uiso 1 1 calc R . .
C4A C 0.7774(3) 0.0200(5) 0.8961(4) 0.0286(12) Uani 1 1 d . . .
C5A C 0.8449(3) -0.0186(5) 0.9079(3) 0.0281(12) Uani 1 1 d . . .
H5AA H 0.8561 -0.1125 0.9095 0.034 Uiso 1 1 calc R . .
C6A C 0.8955(2) 0.0777(5) 0.9170(3) 0.0246(11) Uani 1 1 d . . .
C7A C 0.7956(3) 0.4062(5) 0.8949(4) 0.0335(12) Uani 1 1 d . . .
H7A1 H 0.7508 0.4165 0.8685 0.050 Uiso 1 1 calc R . .
H7A2 H 0.8288 0.4536 0.8583 0.050 Uiso 1 1 calc R . .
H7A3 H 0.7955 0.4453 0.9546 0.050 Uiso 1 1 calc R . .
C8A C 0.9677(3) 0.0323(5) 0.9281(4) 0.0322(13) Uani 1 1 d . . .
H8A1 H 0.9692 -0.0667 0.9350 0.048 Uiso 1 1 calc R . .
H8A2 H 0.9870 0.0757 0.9806 0.048 Uiso 1 1 calc R . .
H8A3 H 0.9937 0.0586 0.8757 0.048 Uiso 1 1 calc R . .
C9A C 0.9395(3) 0.3962(5) 0.9939(3) 0.0242(11) Uani 1 1 d . . .
C10A C 1.0042(3) 0.4762(5) 0.9940(3) 0.0252(11) Uani 1 1 d . . .
C11A C 1.0671(3) 0.4157(5) 1.0036(4) 0.0303(12) Uani 1 1 d . . .
C12A C 1.1262(3) 0.4889(6) 1.0046(4) 0.0344(13) Uani 1 1 d . . .
H12B H 1.1683 0.4442 1.0105 0.041 Uiso 1 1 calc R . .
C13A C 1.1229(3) 0.6280(6) 0.9968(4) 0.0347(13) Uani 1 1 d . . .
H13B H 1.1633 0.6796 0.9976 0.042 Uiso 1 1 calc R . .
C14A C 1.0618(3) 0.6942(6) 0.9877(4) 0.0329(13) Uani 1 1 d . . .
H14B H 1.0597 0.7904 0.9824 0.040 Uiso 1 1 calc R . .
C15A C 1.0045(3) 0.6164(5) 0.9865(4) 0.0269(11) Uani 1 1 d . . .
C16A C 0.6579(3) -0.0336(6) 0.8874(5) 0.0410(14) Uani 1 1 d . . .
H16D H 0.6466 0.0082 0.9444 0.061 Uiso 1 1 calc R . .
H16E H 0.6292 -0.1131 0.8777 0.061 Uiso 1 1 calc R . .
H16F H 0.6507 0.0324 0.8398 0.061 Uiso 1 1 calc R . .
C17A C 0.7429(3) -0.2195(5) 0.8929(5) 0.0384(13) Uani 1 1 d . . .
H17D H 0.7755 -0.2430 0.8468 0.058 Uiso 1 1 calc R . .
H17E H 0.7016 -0.2724 0.8842 0.058 Uiso 1 1 calc R . .
H17F H 0.7620 -0.2405 0.9512 0.058 Uiso 1 1 calc R . .

loop_
_atom_site_aniso_label
_atom_site_aniso_U_11
_atom_site_aniso_U_22
_atom_site_aniso_U_33
_atom_site_aniso_U_23
_atom_site_aniso_U_13
_atom_site_aniso_U_12
F1 0.0301(18) 0.0346(18) 0.057(2) -0.0022(16) 0.0011(16) 0.0029(14)
F2 0.0306(17) 0.0371(19) 0.051(2) -0.0037(16) 0.0017(15) 0.0028(14)
O1 0.035(2) 0.0248(19) 0.031(2) 0.0066(16) -0.0079(17) -0.0033(16)
N1 0.026(2) 0.026(2) 0.024(2) 0.0054(18) -0.0026(18) -0.0079(17)
N2 0.028(2) 0.026(2) 0.042(3) -0.005(2) 0.000(2) -0.0024(19)
C1 0.027(3) 0.028(3) 0.022(3) 0.003(2) -0.003(2) -0.004(2)
C2 0.027(3) 0.031(3) 0.023(3) 0.006(2) 0.000(2) 0.001(2)
C3 0.031(3) 0.024(3) 0.032(3) -0.002(2) 0.000(2) -0.001(2)
C4 0.033(3) 0.027(3) 0.023(3) -0.003(2) 0.002(2) -0.005(2)
C5 0.025(2) 0.030(3) 0.026(3) 0.000(2) -0.002(2) 0.002(2)
C6 0.026(3) 0.023(2) 0.028(3) 0.001(2) -0.006(2) -0.001(2)
C7 0.027(3) 0.034(3) 0.039(3) 0.004(3) 0.002(2) 0.001(2)
C8 0.026(3) 0.027(3) 0.042(3) 0.006(3) -0.001(2) 0.002(2)
C9 0.025(3) 0.022(3) 0.027(3) 0.002(2) 0.001(2) -0.003(2)
C10 0.024(3) 0.023(3) 0.028(3) -0.001(2) -0.001(2) -0.002(2)
C11 0.022(3) 0.024(3) 0.035(3) 0.002(2) 0.001(2) -0.002(2)
C12 0.044(3) 0.018(2) 0.038(3) 0.000(2) 0.001(3) -0.001(2)
C13 0.044(3) 0.033(3) 0.034(3) 0.002(3) 0.003(3) -0.014(3)
C14 0.032(3) 0.035(3) 0.041(4) 0.004(3) 0.004(3) -0.013(3)
C15 0.029(3) 0.024(3) 0.028(3) 0.001(2) 0.002(2) -0.001(2)
C16 0.035(3) 0.023(2) 0.044(3) -0.004(3) 0.000(3) -0.005(2)
C17 0.030(3) 0.032(3) 0.048(4) -0.008(3) -0.002(3) -0.008(2)
F1A 0.0383(19) 0.0320(17) 0.052(2) -0.0023(16) -0.0060(16) 0.0095(15)
F2A 0.0272(16) 0.0238(15) 0.050(2) 0.0026(14) 0.0004(15) 0.0024(12)
O1A 0.027(2) 0.032(2) 0.030(2) -0.0063(16) 0.0064(17) -0.0024(16)
N1A 0.025(2) 0.0187(19) 0.024(2) -0.0021(17) 0.0036(17) -0.0039(17)
N2A 0.031(3) 0.026(2) 0.059(3) -0.003(2) 0.001(3) -0.0085(19)
C1A 0.026(3) 0.022(2) 0.021(3) -0.002(2) 0.001(2) -0.002(2)
C2A 0.032(3) 0.022(2) 0.027(3) -0.001(2) 0.005(2) 0.000(2)
C3A 0.026(3) 0.029(3) 0.030(3) -0.001(2) 0.002(2) 0.000(2)
C4A 0.028(3) 0.024(2) 0.034(3) -0.003(2) -0.001(2) -0.006(2)
C5A 0.035(3) 0.020(2) 0.030(3) -0.003(2) -0.002(2) 0.001(2)
C6A 0.027(3) 0.026(3) 0.022(3) -0.002(2) -0.002(2) 0.003(2)
C7A 0.034(3) 0.022(2) 0.044(3) 0.000(3) 0.000(3) 0.004(2)
C8A 0.027(3) 0.025(3) 0.044(3) 0.001(2) -0.005(2) 0.003(2)
C9A 0.026(3) 0.021(2) 0.026(3) 0.003(2) 0.002(2) -0.001(2)
C10A 0.024(3) 0.028(3) 0.023(3) -0.001(2) 0.001(2) -0.004(2)
C11A 0.029(3) 0.027(3) 0.035(3) -0.003(2) 0.000(2) 0.004(2)
C12A 0.022(3) 0.044(3) 0.037(3) -0.003(3) -0.002(2) 0.000(2)
C13A 0.025(3) 0.048(4) 0.031(3) -0.003(3) 0.003(2) -0.009(2)
C14A 0.030(3) 0.030(3) 0.039(3) 0.000(2) 0.003(2) -0.007(2)
C15A 0.026(3) 0.026(3) 0.028(3) -0.001(2) 0.001(2) 0.001(2)
C16A 0.024(3) 0.047(3) 0.052(4) -0.004(3) 0.005(3) -0.007(3)
C17A 0.047(3) 0.025(3) 0.042(3) -0.005(3) 0.003(3) -0.011(3)

loop_
_atom_type_symbol
_atom_type_description
_atom_type_scat_dispersion_real
_atom_type_scat_dispersion_imag
_atom_type_scat_source
C C 0.0033 0.0000 'International Tables Vol C Tables 4.2.6.8 and 6.1.1.4'
H H 0.0000 0.0000 'International Tables Vol C Tables 4.2.6.8 and 6.1.1.4'
N N 0.0061 0.0000 'International Tables Vol C Tables 4.2.6.8 and 6.1.1.4'
O O 0.0106 0.0000 'International Tables Vol C Tables 4.2.6.8 and 6.1.1.4'
F F 0.0171 0.0000 'International Tables Vol C Tables 4.2.6.8 and 6.1.1.4'

loop_
_geom_angle_atom_site_label_1
_geom_angle_atom_site_label_2
_geom_angle_atom_site_label_3
_geom_angle
_geom_angle_site_symmetry_1
_geom_angle_site_symmetry_3
_geom_angle_publ_flag
C9 N1 C1 124.2(4) . . ?
C4 N2 C17 118.8(4) . . ?
C4 N2 C16 118.4(4) . . ?
C17 N2 C16 115.4(4) . . ?
C2 C1 C6 120.9(4) . . ?
C2 C1 N1 122.3(4) . . ?
C6 C1 N1 116.7(4) . . ?
C1 C2 C3 118.8(5) . . ?
C1 C2 C7 120.5(5) . . ?
C3 C2 C7 120.7(5) . . ?
C2 C3 C4 121.9(5) . . ?
N2 C4 C5 121.3(5) . . ?
N2 C4 C3 121.0(5) . . ?
C5 C4 C3 117.7(5) . . ?
C6 C5 C4 122.2(5) . . ?
C5 C6 C1 118.4(4) . . ?
C5 C6 C8 121.6(4) . . ?
C1 C6 C8 120.1(4) . . ?
O1 C9 N1 125.3(5) . . ?
O1 C9 C10 120.4(5) . . ?
N1 C9 C10 114.2(4) . . ?
C11 C10 C15 115.5(5) . . ?
C11 C10 C9 122.1(4) . . ?
C15 C10 C9 122.3(4) . . ?
F1 C11 C12 119.1(5) . . ?
F1 C11 C10 117.2(4) . . ?
C12 C11 C10 123.7(5) . . ?
C11 C12 C13 118.2(5) . . ?
C14 C13 C12 121.0(5) . . ?
C15 C14 C13 118.9(5) . . ?
F2 C15 C14 120.0(5) . . ?
F2 C15 C10 117.4(4) . . ?
C14 C15 C10 122.6(5) . . ?
C9A N1A C1A 124.7(4) . . ?
C4A N2A C16A 120.2(4) . . ?
C4A N2A C17A 120.5(4) . . ?
C16A N2A C17A 118.7(4) . . ?
C6A C1A C2A 120.6(4) . . ?
C6A C1A N1A 118.0(4) . . ?
C2A C1A N1A 121.4(4) . . ?
C3A C2A C1A 118.5(4) . . ?
C3A C2A C7A 120.3(4) . . ?
C1A C2A C7A 121.2(4) . . ?
C2A C3A C4A 122.5(5) . . ?
N2A C4A C3A 121.4(5) . . ?
N2A C4A C5A 121.3(4) . . ?
C3A C4A C5A 117.3(4) . . ?
C6A C5A C4A 121.3(4) . . ?
C5A C6A C1A 119.7(5) . . ?
C5A C6A C8A 119.8(4) . . ?
C1A C6A C8A 120.4(4) . . ?
O1A C9A N1A 125.5(5) . . ?
O1A C9A C10A 120.6(5) . . ?
N1A C9A C10A 113.9(4) . . ?
C11A C10A C15A 115.5(5) . . ?
C11A C10A C9A 122.9(4) . . ?
C15A C10A C9A 121.6(5) . . ?
F1A C11A C12A 118.9(5) . . ?
F1A C11A C10A 118.2(5) . . ?
C12A C11A C10A 122.9(5) . . ?
C13A C12A C11A 118.6(5) . . ?
C12A C13A C14A 121.2(5) . . ?
C15A C14A C13A 117.8(5) . . ?
F2A C15A C14A 118.5(5) . . ?
F2A C15A C10A 117.5(5) . . ?
C14A C15A C10A 124.0(5) . . ?

loop_
_geom_bond_atom_site_label_1
_geom_bond_atom_site_label_2
_geom_bond_distance
_geom_bond_site_symmetry_2
_geom_bond_publ_flag
F1 C11 1.351(6) . ?
F2 C15 1.351(6) . ?
O1 C9 1.232(6) . ?
N1 C9 1.329(6) . ?
N1 C1 1.439(6) . ?
N2 C4 1.388(6) . ?
N2 C17 1.457(7) . ?
N2 C16 1.468(6) . ?
C1 C2 1.395(7) . ?
C1 C6 1.410(7) . ?
C2 C3 1.396(7) . ?
C2 C7 1.496(7) . ?
C3 C4 1.402(7) . ?
C4 C5 1.396(7) . ?
C5 C6 1.394(7) . ?
C6 C8 1.505(7) . ?
C9 C10 1.507(7) . ?
C10 C11 1.395(7) . ?
C10 C15 1.389(7) . ?
C11 C12 1.369(7) . ?
C12 C13 1.378(8) . ?
C13 C14 1.379(9) . ?
C14 C15 1.378(7) . ?
F1A C11A 1.351(6) . ?
F2A C15A 1.359(6) . ?
O1A C9A 1.225(6) . ?
N1A C9A 1.341(6) . ?
N1A C1A 1.433(6) . ?
N2A C4A 1.371(6) . ?
N2A C16A 1.440(7) . ?
N2A C17A 1.456(7) . ?
C1A C6A 1.394(7) . ?
C1A C2A 1.398(7) . ?
C2A C3A 1.390(7) . ?
C2A C7A 1.503(7) . ?
C3A C4A 1.402(7) . ?
C4A C5A 1.406(7) . ?
C5A C6A 1.388(7) . ?
C6A C8A 1.513(7) . ?
C9A C10A 1.507(7) . ?
C10A C11A 1.393(7) . ?
C10A C15A 1.384(7) . ?
C11A C12A 1.379(8) . ?
C12A C13A 1.375(9) . ?
C13A C14A 1.385(8) . ?
C14A C15A 1.373(7) . ?

loop_
_geom_torsion_atom_site_label_1
_geom_torsion_atom_site_label_2
_geom_torsion_atom_site_label_3
_geom_torsion_atom_site_label_4
_geom_torsion
_geom_torsion_site_symmetry_1
_geom_torsion_site_symmetry_2
_geom_torsion_site_symmetry_3
_geom_torsion_site_symmetry_4
_geom_torsion_publ_flag
C9 N1 C1 C2 -64.3(7) . . . . ?
C9 N1 C1 C6 117.2(6) . . . . ?
C6 C1 C2 C3 -2.8(8) . . . . ?
N1 C1 C2 C3 178.8(5) . . . . ?
C6 C1 C2 C7 178.5(5) . . . . ?
N1 C1 C2 C7 0.1(8) . . . . ?
C1 C2 C3 C4 0.7(8) . . . . ?
C7 C2 C3 C4 179.4(5) . . . . ?
C17 N2 C4 C5 -18.9(8) . . . . ?
C16 N2 C4 C5 -167.4(5) . . . . ?
C17 N2 C4 C3 161.7(5) . . . . ?
C16 N2 C4 C3 13.2(8) . . . . ?
C2 C3 C4 N2 -178.8(5) . . . . ?
C2 C3 C4 C5 1.8(8) . . . . ?
N2 C4 C5 C6 178.3(5) . . . . ?
C3 C4 C5 C6 -2.3(8) . . . . ?
C4 C5 C6 C1 0.3(8) . . . . ?
C4 C5 C6 C8 -179.0(5) . . . . ?
C2 C1 C6 C5 2.3(8) . . . . ?
N1 C1 C6 C5 -179.2(5) . . . . ?
C2 C1 C6 C8 -178.3(5) . . . . ?
N1 C1 C6 C8 0.2(7) . . . . ?
C1 N1 C9 O1 5.4(8) . . . . ?
C1 N1 C9 C10 -173.9(4) . . . . ?
O1 C9 C10 C11 -109.3(6) . . . . ?
N1 C9 C10 C11 70.0(7) . . . . ?
O1 C9 C10 C15 68.1(7) . . . . ?
N1 C9 C10 C15 -112.6(6) . . . . ?
C15 C10 C11 F1 -178.7(5) . . . . ?
C9 C10 C11 F1 -1.1(8) . . . . ?
C15 C10 C11 C12 0.8(8) . . . . ?
C9 C10 C11 C12 178.4(5) . . . . ?
F1 C11 C12 C13 178.4(5) . . . . ?
C10 C11 C12 C13 -1.1(9) . . . . ?
C11 C12 C13 C14 0.4(9) . . . . ?
C12 C13 C14 C15 0.4(9) . . . . ?
C13 C14 C15 F2 178.0(5) . . . . ?
C13 C14 C15 C10 -0.8(9) . . . . ?
C11 C10 C15 F2 -178.6(5) . . . . ?
C9 C10 C15 F2 3.8(8) . . . . ?
C11 C10 C15 C14 0.2(8) . . . . ?
C9 C10 C15 C14 -177.4(5) . . . . ?
C9A N1A C1A C6A -113.5(6) . . . . ?
C9A N1A C1A C2A 67.0(7) . . . . ?
C6A C1A C2A C3A 2.0(8) . . . . ?
N1A C1A C2A C3A -178.5(5) . . . . ?
C6A C1A C2A C7A -178.8(5) . . . . ?
N1A C1A C2A C7A 0.7(8) . . . . ?
C1A C2A C3A C4A -1.1(9) . . . . ?
C7A C2A C3A C4A 179.7(6) . . . . ?
C16A N2A C4A C3A -8.6(9) . . . . ?
C17A N2A C4A C3A -179.6(6) . . . . ?
C16A N2A C4A C5A 172.1(6) . . . . ?
C17A N2A C4A C5A 1.1(9) . . . . ?
C2A C3A C4A N2A -179.9(6) . . . . ?
C2A C3A C4A C5A -0.5(9) . . . . ?
N2A C4A C5A C6A -179.3(5) . . . . ?
C3A C4A C5A C6A 1.3(8) . . . . ?
C4A C5A C6A C1A -0.5(8) . . . . ?
C4A C5A C6A C8A -179.0(5) . . . . ?
C2A C1A C6A C5A -1.2(8) . . . . ?
N1A C1A C6A C5A 179.2(4) . . . . ?
C2A C1A C6A C8A 177.3(5) . . . . ?
N1A C1A C6A C8A -2.2(7) . . . . ?
C1A N1A C9A O1A -6.6(8) . . . . ?
C1A N1A C9A C10A 173.8(4) . . . . ?
O1A C9A C10A C11A 115.0(6) . . . . ?
N1A C9A C10A C11A -65.4(7) . . . . ?
O1A C9A C10A C15A -63.5(7) . . . . ?
N1A C9A C10A C15A 116.1(6) . . . . ?
C15A C10A C11A F1A 178.1(5) . . . . ?
C9A C10A C11A F1A -0.5(8) . . . . ?
C15A C10A C11A C12A -0.7(8) . . . . ?
C9A C10A C11A C12A -179.3(5) . . . . ?
F1A C11A C12A C13A -178.1(5) . . . . ?
C10A C11A C12A C13A 0.7(9) . . . . ?
C11A C12A C13A C14A -0.2(9) . . . . ?
C12A C13A C14A C15A -0.1(9) . . . . ?
C13A C14A C15A F2A -178.2(5) . . . . ?
C13A C14A C15A C10A 0.1(9) . . . . ?
C11A C10A C15A F2A 178.6(4) . . . . ?
C9A C10A C15A F2A -2.8(8) . . . . ?
C11A C10A C15A C14A 0.3(8) . . . . ?
C9A C10A C15A C14A 178.9(5) . . . . ?
